data_4067124
loop_
_publ_author_name
'Yu, Insun'
'Wallis, Christopher J.'
'Patrick, Brian O.'
'Diaconescu, Paula L.'
'Mehrkhodavandi, Parisa'

_publ_section_title
;
 Phosphine-Tethered Carbene Ligands: Template Synthesis and Reactivity of
 Cyclic and Acyclic Functionalized Carbenes
;
_journal_issue 22
_journal_name_full Organometallics
_journal_page_first 6065
_journal_paper_doi 10.1021/om100841j
_journal_volume 29
_journal_year 2010
_chemical_formula_sum 'C24 H42 Cl6 Fe I N2 O P'
_chemical_formula_weight 801.02
_chemical_name_systematic
;
 ?
;
_space_group_IT_number 14
_symmetry_cell_setting monoclinic
_symmetry_space_group_name_Hall '-P 2ybc'
_symmetry_space_group_name_H-M 'P 1 21/c 1'
_atom_sites_solution_hydrogens geom
_atom_sites_solution_primary direct
_atom_sites_solution_secondary difmap
_audit_creation_method SHELXL-97
_cell_angle_alpha 90.00
_cell_angle_beta 111.2370(10)
_cell_angle_gamma 90.00
_cell_formula_units_Z 4
_cell_length_a 15.1631(5)
_cell_length_b 14.9065(5)
_cell_length_c 16.0890(6)
_cell_measurement_reflns_used 9551
_cell_measurement_temperature 173(2)
_cell_measurement_theta_max 27.71
_cell_measurement_theta_min 2.57
_cell_volume 3389.6(2)
_computing_structure_refinement 'SHELXL-97 (Sheldrick, 1997)'
_diffrn_ambient_temperature 173(2)
_diffrn_measured_fraction_theta_full 0.998
_diffrn_measured_fraction_theta_max 0.998
_diffrn_measurement_device_type 'Bruker X8 APEX II'
_diffrn_measurement_method 'area detector'
_diffrn_radiation_monochromator graphite
_diffrn_radiation_source 'fine-focus sealed tube'
_diffrn_radiation_type MoK\a
_diffrn_radiation_wavelength 0.71073
_diffrn_reflns_av_R_equivalents 0.0384
_diffrn_reflns_av_sigmaI/netI 0.0237
_diffrn_reflns_limit_h_max 19
_diffrn_reflns_limit_h_min -19
_diffrn_reflns_limit_k_max 19
_diffrn_reflns_limit_k_min -19
_diffrn_reflns_limit_l_max 21
_diffrn_reflns_limit_l_min -21
_diffrn_reflns_number 63972
_diffrn_reflns_theta_full 27.93
_diffrn_reflns_theta_max 27.93
_diffrn_reflns_theta_min 1.93
_exptl_absorpt_coefficient_mu 1.897
_exptl_absorpt_correction_T_max 0.738
_exptl_absorpt_correction_T_min 0.584
_exptl_absorpt_correction_type multi-scan
_exptl_crystal_colour orange
_exptl_crystal_density_diffrn 1.570
_exptl_crystal_density_method 'not measured'
_exptl_crystal_description prism
_exptl_crystal_F_000 1616
_exptl_crystal_size_max 0.22
_exptl_crystal_size_mid 0.22
_exptl_crystal_size_min 0.16
_refine_diff_density_max 0.829
_refine_diff_density_min -0.886
_refine_diff_density_rms 0.084
_refine_ls_extinction_method none
_refine_ls_goodness_of_fit_ref 1.053
_refine_ls_hydrogen_treatment mixed
_refine_ls_matrix_type full
_refine_ls_number_parameters 426
_refine_ls_number_reflns 8102
_refine_ls_number_restraints 30
_refine_ls_restrained_S_all 1.092
_refine_ls_R_factor_all 0.0479
_refine_ls_R_factor_gt 0.0318
_refine_ls_shift/su_max 0.004
_refine_ls_shift/su_mean 0.000
_refine_ls_structure_factor_coef Fsqd
_refine_ls_weighting_details 'calc w=1/[\s^2^(Fo^2^)+(0.0318P)^2^+5.1088P] where P=(Fo^2^+2Fc^2^)/3'
_refine_ls_weighting_scheme calc
_refine_ls_wR_factor_gt 0.0715
_refine_ls_wR_factor_ref 0.0816
_reflns_number_gt 6513
_reflns_number_total 8102
_reflns_threshold_expression >2sigma(I)
_cod_data_source_file om100841j_si_001.cif
_cod_data_source_block pm024
_cod_original_sg_symbol_H-M 'P 21/c'
_cod_database_code 4067124

loop_
_symmetry_equiv_pos_as_xyz
'x, y, z'
'-x, y+1/2, -z+1/2'
'-x, -y, -z'
'x, -y-1/2, z-1/2'

loop_
_atom_site_label
_atom_site_type_symbol
_atom_site_fract_x
_atom_site_fract_y
_atom_site_fract_z
_atom_site_U_iso_or_equiv
_atom_site_adp_type
_atom_site_occupancy
_atom_site_symmetry_multiplicity
_atom_site_calc_flag
_atom_site_refinement_flags
_atom_site_disorder_assembly
_atom_site_disorder_group
C1 C 0.4544(2) 0.28413(18) 0.14722(19) 0.0262(6) Uani 1 1 d . A .
C2 C 0.5519(2) 0.20464(19) 0.30893(18) 0.0260(6) Uani 1 1 d . A .
C3 C 0.5070(3) 0.3536(2) 0.3770(2) 0.0388(7) Uani 1 1 d . A .
H3 H 0.5065 0.3141 0.4232 0.047 Uiso 1 1 calc R . .
C4 C 0.5848(2) 0.4040(2) 0.3768(2) 0.0369(7) Uani 1 1 d . A .
H4 H 0.6459 0.4047 0.4223 0.044 Uiso 1 1 calc R . .
C5 C 0.5558(2) 0.45431(19) 0.2958(2) 0.0341(7) Uani 1 1 d . A .
H5 H 0.5941 0.4941 0.2773 0.041 Uiso 1 1 calc R . .
C6 C 0.4605(2) 0.4343(2) 0.2485(2) 0.0331(7) Uani 1 1 d . A .
H6 H 0.4226 0.4592 0.1926 0.040 Uiso 1 1 calc R . .
C7 C 0.4299(2) 0.3707(2) 0.2981(2) 0.0356(7) Uani 1 1 d . A .
H7 H 0.3688 0.3446 0.2810 0.043 Uiso 1 1 calc R . .
C8 C 0.5071(2) 0.39882(19) 0.06099(19) 0.0319(6) Uani 1 1 d . . .
H8A H 0.5164 0.4417 0.1104 0.038 Uiso 1 1 calc R . .
H8B H 0.4713 0.4304 0.0047 0.038 Uiso 1 1 calc R . .
C9 C 0.6030(2) 0.3734(2) 0.05956(19) 0.0332(7) Uani 1 1 d . . .
H9A H 0.6199 0.4162 0.0208 0.040 Uiso 1 1 calc R . .
H9B H 0.5983 0.3131 0.0324 0.040 Uiso 1 1 calc R . .
C10 C 0.6828(2) 0.37213(19) 0.15111(19) 0.0289(6) Uani 1 1 d . . .
H10A H 0.6879 0.4331 0.1767 0.035 Uiso 1 1 calc R . .
H10B H 0.7427 0.3601 0.1416 0.035 Uiso 1 1 calc R . .
C11 C 0.7904(2) 0.3180(2) 0.33142(19) 0.0307(6) Uani 1 1 d . . .
C12 C 0.7964(2) 0.4198(2) 0.3491(2) 0.0389(7) Uani 1 1 d . . .
H12A H 0.7374 0.4406 0.3544 0.058 Uiso 1 1 calc R . .
H12B H 0.8063 0.4510 0.2996 0.058 Uiso 1 1 calc R . .
H12C H 0.8495 0.4325 0.4047 0.058 Uiso 1 1 calc R . .
C13 C 0.8802(2) 0.2948(2) 0.3127(2) 0.0417(8) Uani 1 1 d . . .
H13A H 0.8783 0.3248 0.2579 0.063 Uiso 1 1 calc R . .
H13B H 0.8835 0.2297 0.3055 0.063 Uiso 1 1 calc R . .
H13C H 0.9360 0.3149 0.3627 0.063 Uiso 1 1 calc R . .
C14 C 0.7924(2) 0.2686(2) 0.4159(2) 0.0382(7) Uani 1 1 d . . .
H14A H 0.8468 0.2891 0.4671 0.057 Uiso 1 1 calc R . .
H14B H 0.7977 0.2039 0.4080 0.057 Uiso 1 1 calc R . .
H14C H 0.7339 0.2811 0.4265 0.057 Uiso 1 1 calc R . .
C15 C 0.6900(2) 0.17749(19) 0.18857(19) 0.0272(6) Uani 1 1 d . . .
C16 C 0.7499(2) 0.1844(2) 0.1293(2) 0.0379(7) Uani 1 1 d . . .
H16A H 0.7600 0.1242 0.1097 0.057 Uiso 1 1 calc R . .
H16B H 0.8112 0.2117 0.1634 0.057 Uiso 1 1 calc R . .
H16C H 0.7168 0.2216 0.0771 0.057 Uiso 1 1 calc R . .
C17 C 0.7353(2) 0.1077(2) 0.2625(2) 0.0352(7) Uani 1 1 d . . .
H17A H 0.7320 0.0482 0.2356 0.053 Uiso 1 1 calc R . .
H17B H 0.7010 0.1069 0.3038 0.053 Uiso 1 1 calc R . .
H17C H 0.8016 0.1236 0.2951 0.053 Uiso 1 1 calc R . .
C18 C 0.5930(2) 0.13970(19) 0.1301(2) 0.0307(6) Uani 1 1 d . . .
H18A H 0.5612 0.1823 0.0822 0.046 Uiso 1 1 calc R . .
H18B H 0.5543 0.1303 0.1667 0.046 Uiso 1 1 calc R . .
H18C H 0.6017 0.0824 0.1042 0.046 Uiso 1 1 calc R . .
C19 C 0.3062(6) 0.1975(6) 0.0632(4) 0.0334(14) Uani 0.789(7) 1 d P A 1
H19A H 0.2783 0.2517 0.0279 0.040 Uiso 0.789(7) 1 calc PR A 1
H19B H 0.2579 0.1708 0.0838 0.040 Uiso 0.789(7) 1 calc PR A 1
C20 C 0.3317(3) 0.1298(3) 0.0034(3) 0.0382(11) Uani 0.789(7) 1 d P A 1
H20A H 0.3621 0.1622 -0.0328 0.046 Uiso 0.789(7) 1 calc PR A 1
H20B H 0.3784 0.0865 0.0417 0.046 Uiso 0.789(7) 1 calc PR A 1
C21 C 0.2466(4) 0.0783(3) -0.0587(4) 0.0570(16) Uani 0.789(7) 1 d P A 1
H21A H 0.2690 0.0339 -0.0924 0.068 Uiso 0.789(7) 1 calc PR A 1
H21B H 0.2177 0.0445 -0.0220 0.068 Uiso 0.789(7) 1 calc PR A 1
C22 C 0.1715(5) 0.1354(5) -0.1241(4) 0.0657(18) Uani 0.789(7) 1 d P A 1
H22A H 0.1195 0.0972 -0.1610 0.099 Uiso 0.789(7) 1 calc PR A 1
H22B H 0.1986 0.1676 -0.1623 0.099 Uiso 0.789(7) 1 calc PR A 1
H22C H 0.1475 0.1787 -0.0916 0.099 Uiso 0.789(7) 1 calc PR A 1
C23 C 0.9377(3) 0.6473(2) 0.3421(2) 0.0556(10) Uani 1 1 d D B 1
H23 H 0.8700 0.6434 0.3012 0.067 Uiso 1 1 calc R B 1
C24 C 0.8528(2) 0.5485(2) 0.0541(3) 0.0642(12) Uani 1 1 d D C 1
H24 H 0.8267 0.5777 0.0963 0.077 Uiso 1 1 calc R C 1
N1 N 0.44931(19) 0.32406(17) 0.07156(17) 0.0304(5) Uani 1 1 d . . .
N2 N 0.38669(19) 0.22302(17) 0.13901(19) 0.0327(6) Uani 1 1 d . . .
O1 O 0.55915(16) 0.13472(14) 0.34122(15) 0.0345(5) Uani 1 1 d . . .
P1 P 0.67498(5) 0.29241(5) 0.23516(4) 0.02225(14) Uani 1 1 d . A .
Fe1 Fe 0.54147(3) 0.31368(2) 0.26755(3) 0.02216(9) Uani 1 1 d . . .
I1 I 0.689640(13) 0.640828(13) 0.172824(13) 0.02926(6) Uani 1 1 d . . .
Cl1 Cl 0.94528(16) 0.62280(17) 0.45058(11) 0.0752(6) Uani 0.761(4) 1 d PD B 1
Cl2 Cl 0.97876(15) 0.75360(13) 0.33719(16) 0.0859(7) Uani 0.761(4) 1 d PD B 1
Cl3 Cl 1.00416(17) 0.56893(18) 0.3081(2) 0.1264(14) Uani 0.761(4) 1 d PD B 1
Cl4 Cl 0.9250(10) 0.4614(9) 0.1069(12) 0.192(5) Uani 0.390(14) 1 d PD C 1
Cl5 Cl 0.7628(5) 0.5157(8) -0.0384(5) 0.128(4) Uani 0.390(14) 1 d PD C 1
Cl6 Cl 0.9294(7) 0.6210(6) 0.0319(7) 0.128(4) Uani 0.390(14) 1 d PD C 1
Cl1B Cl 0.9935(6) 0.5788(5) 0.4255(7) 0.125(5) Uani 0.239(4) 1 d PD B 2
Cl2B Cl 0.9301(7) 0.7516(6) 0.3909(10) 0.190(7) Uani 0.239(4) 1 d PD B 2
Cl3B Cl 0.9790(5) 0.6881(13) 0.2645(5) 0.215(10) Uani 0.239(4) 1 d PD B 2
Cl5B Cl 0.7694(4) 0.5487(7) -0.0541(4) 0.152(3) Uani 0.610(14) 1 d PD C 2
Cl6B Cl 0.9332(3) 0.6317(3) 0.0616(6) 0.118(2) Uani 0.610(14) 1 d PD C 2
Cl4B Cl 0.8982(4) 0.4405(2) 0.0811(3) 0.0999(14) Uani 0.610(14) 1 d PD C 2
C20B C 0.2653(13) 0.1192(11) 0.0413(11) 0.044(5) Uani 0.211(7) 1 d P A 2
H20C H 0.2395 0.1285 0.0890 0.053 Uiso 0.211(7) 1 calc PR A 2
H20D H 0.3085 0.0669 0.0581 0.053 Uiso 0.211(7) 1 calc PR A 2
C19B C 0.318(2) 0.197(2) 0.0350(15) 0.034(5) Uani 0.211(7) 1 d P A 2
H19C H 0.2743 0.2469 0.0071 0.041 Uiso 0.211(7) 1 calc PR A 2
H19D H 0.3566 0.1836 -0.0015 0.041 Uiso 0.211(7) 1 calc PR A 2
C21B C 0.177(2) 0.097(2) -0.054(2) 0.088(9) Uani 0.211(7) 1 d P A 2
H21C H 0.1510 0.0364 -0.0506 0.106 Uiso 0.211(7) 1 calc PR A 2
H21D H 0.1251 0.1409 -0.0629 0.106 Uiso 0.211(7) 1 calc PR A 2
C22B C 0.207(2) 0.1003(19) -0.1289(18) 0.0657(18) Uani 0.211(7) 1 d P A 2
H22D H 0.1558 0.0785 -0.1823 0.099 Uiso 0.211(7) 1 calc PR A 2
H22E H 0.2629 0.0624 -0.1170 0.099 Uiso 0.211(7) 1 calc PR A 2
H22F H 0.2223 0.1623 -0.1384 0.099 Uiso 0.211(7) 1 calc PR A 2
H1N H 0.404(2) 0.314(2) 0.023(2) 0.027(8) Uiso 1 1 d . . .
H2N H 0.384(3) 0.202(3) 0.182(2) 0.038(11) Uiso 1 1 d . . .

loop_
_atom_site_aniso_label
_atom_site_aniso_U_11
_atom_site_aniso_U_22
_atom_site_aniso_U_33
_atom_site_aniso_U_23
_atom_site_aniso_U_13
_atom_site_aniso_U_12
C1 0.0286(14) 0.0200(12) 0.0267(14) 0.0013(11) 0.0061(11) 0.0023(10)
C2 0.0314(15) 0.0261(14) 0.0213(13) -0.0005(11) 0.0104(11) -0.0001(11)
C3 0.060(2) 0.0322(16) 0.0337(16) 0.0006(13) 0.0280(16) 0.0099(15)
C4 0.0465(19) 0.0341(16) 0.0263(15) -0.0110(13) 0.0085(14) 0.0054(14)
C5 0.0463(18) 0.0193(13) 0.0391(17) -0.0062(12) 0.0183(14) -0.0009(12)
C6 0.0409(17) 0.0233(14) 0.0348(16) -0.0050(12) 0.0132(14) 0.0071(12)
C7 0.0372(17) 0.0278(15) 0.0472(19) -0.0040(13) 0.0217(15) 0.0044(12)
C8 0.0419(17) 0.0227(13) 0.0240(14) 0.0069(11) 0.0034(12) -0.0036(12)
C9 0.0483(18) 0.0276(15) 0.0214(13) 0.0052(11) 0.0098(13) -0.0053(13)
C10 0.0361(16) 0.0251(14) 0.0258(14) 0.0027(11) 0.0117(12) -0.0065(11)
C11 0.0290(15) 0.0322(15) 0.0245(14) -0.0018(12) 0.0019(12) -0.0016(12)
C12 0.0338(17) 0.0354(17) 0.0375(17) -0.0057(14) 0.0009(14) -0.0080(13)
C13 0.0305(17) 0.048(2) 0.0427(19) -0.0037(16) 0.0079(14) -0.0012(14)
C14 0.0385(18) 0.0441(19) 0.0227(14) 0.0018(13) -0.0002(13) 0.0011(14)
C15 0.0362(16) 0.0205(13) 0.0268(14) -0.0006(11) 0.0135(12) 0.0012(11)
C16 0.0445(19) 0.0355(17) 0.0386(17) -0.0057(14) 0.0209(15) 0.0006(14)
C17 0.0409(18) 0.0258(14) 0.0379(17) 0.0038(13) 0.0131(14) 0.0073(13)
C18 0.0427(17) 0.0204(13) 0.0290(14) -0.0054(12) 0.0127(13) -0.0007(12)
C19 0.034(3) 0.036(3) 0.027(4) -0.005(3) 0.008(3) -0.0084(18)
C20 0.043(2) 0.033(2) 0.036(2) -0.0032(18) 0.0104(18) -0.0038(17)
C21 0.067(4) 0.040(3) 0.051(3) -0.016(2) 0.006(3) -0.010(2)
C22 0.064(4) 0.063(4) 0.051(3) 0.007(3) -0.002(3) -0.008(3)
C23 0.039(2) 0.076(3) 0.044(2) -0.004(2) 0.0065(16) -0.0151(19)
C24 0.056(3) 0.060(3) 0.083(3) -0.025(2) 0.033(2) -0.001(2)
N1 0.0348(14) 0.0253(12) 0.0218(12) 0.0021(10) -0.0007(11) -0.0037(10)
N2 0.0320(14) 0.0274(13) 0.0329(14) 0.0009(11) 0.0049(11) -0.0059(10)
O1 0.0477(13) 0.0242(10) 0.0350(11) 0.0075(9) 0.0191(10) 0.0025(9)
P1 0.0277(4) 0.0187(3) 0.0188(3) 0.0004(3) 0.0066(3) -0.0011(3)
Fe1 0.0284(2) 0.01673(18) 0.02027(18) 0.00026(14) 0.00750(15) 0.00049(15)
I1 0.03047(10) 0.02733(10) 0.02816(10) 0.00043(8) 0.00843(7) 0.00234(7)
Cl1 0.0714(12) 0.0909(14) 0.0510(8) 0.0016(8) 0.0076(8) -0.0248(10)
Cl2 0.0777(13) 0.0691(11) 0.1114(17) 0.0312(11) 0.0348(11) -0.0021(9)
Cl3 0.0960(16) 0.1108(19) 0.204(3) -0.077(2) 0.0928(19) -0.0220(13)
Cl4 0.138(7) 0.106(6) 0.310(13) 0.091(7) 0.053(8) 0.060(6)
Cl5 0.130(5) 0.175(8) 0.107(4) -0.093(4) 0.074(5) -0.079(6)
Cl6 0.182(7) 0.111(5) 0.154(6) -0.057(4) 0.136(6) -0.087(5)
Cl1B 0.077(5) 0.080(5) 0.145(8) 0.045(5) -0.048(5) -0.037(4)
Cl2B 0.123(8) 0.105(7) 0.274(16) -0.063(9) -0.008(9) -0.029(6)
Cl3B 0.064(4) 0.50(3) 0.085(5) 0.018(10) 0.032(4) -0.070(9)
Cl5B 0.095(3) 0.174(6) 0.126(3) -0.093(3) -0.035(3) 0.040(3)
Cl6B 0.089(2) 0.074(2) 0.179(6) -0.037(3) 0.035(3) -0.0258(17)
Cl4B 0.133(3) 0.0592(15) 0.146(3) -0.0185(19) 0.096(3) -0.0007(17)
C20B 0.056(11) 0.033(8) 0.034(8) 0.005(7) 0.006(7) -0.016(7)
C19B 0.036(12) 0.038(10) 0.018(12) -0.004(10) -0.002(8) -0.002(8)
C21B 0.09(2) 0.083(18) 0.11(2) 0.007(17) 0.063(18) -0.031(16)
C22B 0.064(4) 0.063(4) 0.051(3) 0.007(3) -0.002(3) -0.008(3)

loop_
_atom_type_symbol
_atom_type_description
_atom_type_scat_dispersion_real
_atom_type_scat_dispersion_imag
_atom_type_scat_source
C C 0.0033 0.0016 'International Tables Vol C Tables 4.2.6.8 and 6.1.1.4'
H H 0.0000 0.0000 'International Tables Vol C Tables 4.2.6.8 and 6.1.1.4'
N N 0.0061 0.0033 'International Tables Vol C Tables 4.2.6.8 and 6.1.1.4'
O O 0.0106 0.0060 'International Tables Vol C Tables 4.2.6.8 and 6.1.1.4'
P P 0.1023 0.0942 'International Tables Vol C Tables 4.2.6.8 and 6.1.1.4'
Fe Fe 0.3463 0.8444 'International Tables Vol C Tables 4.2.6.8 and 6.1.1.4'
I I -0.4742 1.8119 'International Tables Vol C Tables 4.2.6.8 and 6.1.1.4'
Cl Cl 0.1484 0.1585 'International Tables Vol C Tables 4.2.6.8 and 6.1.1.4'

loop_
_geom_angle_atom_site_label_1
_geom_angle_atom_site_label_2
_geom_angle_atom_site_label_3
_geom_angle
N1 C1 N2 115.1(3)
N1 C1 Fe1 126.7(2)
N2 C1 Fe1 117.9(2)
O1 C2 Fe1 175.8(2)
C4 C3 C7 109.0(3)
C4 C3 Fe1 71.54(18)
C7 C3 Fe1 70.75(18)
C4 C3 H3 125.5
C7 C3 H3 125.5
Fe1 C3 H3 123.8
C3 C4 C5 107.6(3)
C3 C4 Fe1 69.67(18)
C5 C4 Fe1 71.12(16)
C3 C4 H4 126.2
C5 C4 H4 126.2
Fe1 C4 H4 124.6
C6 C5 C4 107.5(3)
C6 C5 Fe1 70.77(17)
C4 C5 Fe1 69.72(17)
C6 C5 H5 126.3
C4 C5 H5 126.3
Fe1 C5 H5 124.9
C5 C6 C7 108.6(3)
C5 C6 Fe1 71.02(17)
C7 C6 Fe1 69.19(17)
C5 C6 H6 125.7
C7 C6 H6 125.7
Fe1 C6 H6 125.7
C3 C7 C6 107.2(3)
C3 C7 Fe1 70.21(18)
C6 C7 Fe1 71.66(17)
C3 C7 H7 126.4
C6 C7 H7 126.4
Fe1 C7 H7 123.4
N1 C8 C9 115.5(2)
N1 C8 H8A 108.4
C9 C8 H8A 108.4
N1 C8 H8B 108.4
C9 C8 H8B 108.4
H8A C8 H8B 107.5
C8 C9 C10 114.7(3)
C8 C9 H9A 108.6
C10 C9 H9A 108.6
C8 C9 H9B 108.6
C10 C9 H9B 108.6
H9A C9 H9B 107.6
C9 C10 P1 118.5(2)
C9 C10 H10A 107.7
P1 C10 H10A 107.7
C9 C10 H10B 107.7
P1 C10 H10B 107.7
H10A C10 H10B 107.1
C13 C11 C14 109.3(3)
C13 C11 C12 105.1(3)
C14 C11 C12 109.2(3)
C13 C11 P1 114.4(2)
C14 C11 P1 109.9(2)
C12 C11 P1 108.8(2)
C11 C12 H12A 109.5
C11 C12 H12B 109.5
H12A C12 H12B 109.5
C11 C12 H12C 109.5
H12A C12 H12C 109.5
H12B C12 H12C 109.5
C11 C13 H13A 109.5
C11 C13 H13B 109.5
H13A C13 H13B 109.5
C11 C13 H13C 109.5
H13A C13 H13C 109.5
H13B C13 H13C 109.5
C11 C14 H14A 109.5
C11 C14 H14B 109.5
H14A C14 H14B 109.5
C11 C14 H14C 109.5
H14A C14 H14C 109.5
H14B C14 H14C 109.5
C18 C15 C16 107.1(2)
C18 C15 C17 106.5(2)
C16 C15 C17 108.9(3)
C18 C15 P1 110.14(19)
C16 C15 P1 111.3(2)
C17 C15 P1 112.6(2)
C15 C16 H16A 109.5
C15 C16 H16B 109.5
H16A C16 H16B 109.5
C15 C16 H16C 109.5
H16A C16 H16C 109.5
H16B C16 H16C 109.5
C15 C17 H17A 109.5
C15 C17 H17B 109.5
H17A C17 H17B 109.5
C15 C17 H17C 109.5
H17A C17 H17C 109.5
H17B C17 H17C 109.5
C15 C18 H18A 109.5
C15 C18 H18B 109.5
H18A C18 H18B 109.5
C15 C18 H18C 109.5
H18A C18 H18C 109.5
H18B C18 H18C 109.5
N2 C19 C20 112.2(6)
N2 C19 H19A 109.2
C20 C19 H19A 109.2
N2 C19 H19B 109.2
C20 C19 H19B 109.2
H19A C19 H19B 107.9
C21 C20 C19 113.3(5)
C21 C20 H20A 108.9
C19 C20 H20A 108.9
C21 C20 H20B 108.9
C19 C20 H20B 108.9
H20A C20 H20B 107.7
C22 C21 C20 114.8(4)
C22 C21 H21A 108.6
C20 C21 H21A 108.6
C22 C21 H21B 108.6
C20 C21 H21B 108.6
H21A C21 H21B 107.5
C21 C22 H22A 109.5
C21 C22 H22B 109.5
H22A C22 H22B 109.5
C21 C22 H22C 109.5
H22A C22 H22C 109.5
H22B C22 H22C 109.5
Cl2 C23 Cl1 110.2(2)
Cl2 C23 Cl3 110.0(2)
Cl1 C23 Cl3 109.6(2)
Cl2 C23 H23 109.0
Cl1 C23 H23 109.0
Cl3 C23 H23 109.0
Cl5 C24 Cl4 112.6(7)
Cl5 C24 Cl6 113.0(5)
Cl4 C24 Cl6 102.8(6)
Cl5 C24 H24 109.4
Cl4 C24 H24 109.4
Cl6 C24 H24 109.4
C1 N1 C8 127.4(2)
C1 N1 H1N 121(2)
C8 N1 H1N 110(2)
C1 N2 C19 130.6(4)
C1 N2 C19B 116.0(10)
C19 N2 C19B 18.2(9)
C1 N2 H2N 118(3)
C19 N2 H2N 110(3)
C19B N2 H2N 126(3)
C10 P1 C11 100.55(13)
C10 P1 C15 104.00(13)
C11 P1 C15 107.01(13)
C10 P1 Fe1 112.14(10)
C11 P1 Fe1 114.47(10)
C15 P1 Fe1 116.94(9)
C2 Fe1 C1 95.93(12)
C2 Fe1 C3 87.65(13)
C1 Fe1 C3 127.61(13)
C2 Fe1 C7 104.89(13)
C1 Fe1 C7 90.59(13)
C3 Fe1 C7 39.04(13)
C2 Fe1 C4 108.53(13)
C1 Fe1 C4 149.07(12)
C3 Fe1 C4 38.79(13)
C7 Fe1 C4 65.43(13)
C2 Fe1 C6 143.92(13)
C1 Fe1 C6 84.30(12)
C3 Fe1 C6 64.95(12)
C7 Fe1 C6 39.15(12)
C4 Fe1 C6 64.78(12)
C2 Fe1 C5 147.68(13)
C1 Fe1 C5 114.24(12)
C3 Fe1 C5 65.22(13)
C7 Fe1 C5 65.35(12)
C4 Fe1 C5 39.16(12)
C6 Fe1 C5 38.22(12)
C2 Fe1 P1 89.58(10)
C1 Fe1 P1 94.55(9)
C3 Fe1 P1 137.81(10)
C7 Fe1 P1 164.08(9)
C4 Fe1 P1 104.03(10)
C6 Fe1 P1 126.44(9)
C5 Fe1 P1 98.86(9)
C19B C20B C21B 112.4(16)
C19B C20B H20C 109.1
C21B C20B H20C 109.1
C19B C20B H20D 109.1
C21B C20B H20D 109.1
H20C C20B H20D 107.9
C20B C19B N2 106.4(16)
C20B C19B H19C 110.4
N2 C19B H19C 110.4
C20B C19B H19D 110.4
N2 C19B H19D 110.4
H19C C19B H19D 108.6
C22B C21B C20B 112(2)
C22B C21B H21C 109.3
C20B C21B H21C 109.3
C22B C21B H21D 109.3
C20B C21B H21D 109.3
H21C C21B H21D 108.0
C21B C22B H22D 109.5
C21B C22B H22E 109.5
H22D C22B H22E 109.5
C21B C22B H22F 109.5
H22D C22B H22F 109.5
H22E C22B H22F 109.5

loop_
_geom_bond_atom_site_label_1
_geom_bond_atom_site_label_2
_geom_bond_distance
C1 N1 1.332(4)
C1 N2 1.342(4)
C1 Fe1 1.958(3)
C2 O1 1.152(3)
C2 Fe1 1.742(3)
C3 C4 1.401(5)
C3 C7 1.403(5)
C3 Fe1 2.097(3)
C3 H3 0.9500
C4 C5 1.428(4)
C4 Fe1 2.121(3)
C4 H4 0.9500
C5 C6 1.400(5)
C5 Fe1 2.139(3)
C5 H5 0.9500
C6 C7 1.421(5)
C6 Fe1 2.136(3)
C6 H6 0.9500
C7 Fe1 2.104(3)
C7 H7 0.9500
C8 N1 1.465(4)
C8 C9 1.511(5)
C8 H8A 0.9900
C8 H8B 0.9900
C9 C10 1.531(4)
C9 H9A 0.9900
C9 H9B 0.9900
C10 P1 1.836(3)
C10 H10A 0.9900
C10 H10B 0.9900
C11 C13 1.537(4)
C11 C14 1.537(4)
C11 C12 1.540(4)
C11 P1 1.909(3)
C12 H12A 0.9800
C12 H12B 0.9800
C12 H12C 0.9800
C13 H13A 0.9800
C13 H13B 0.9800
C13 H13C 0.9800
C14 H14A 0.9800
C14 H14B 0.9800
C14 H14C 0.9800
C15 C18 1.537(4)
C15 C16 1.541(4)
C15 C17 1.542(4)
C15 P1 1.916(3)
C16 H16A 0.9800
C16 H16B 0.9800
C16 H16C 0.9800
C17 H17A 0.9800
C17 H17B 0.9800
C17 H17C 0.9800
C18 H18A 0.9800
C18 H18B 0.9800
C18 H18C 0.9800
C19 N2 1.429(8)
C19 C20 1.538(8)
C19 H19A 0.9900
C19 H19B 0.9900
C20 C21 1.524(6)
C20 H20A 0.9900
C20 H20B 0.9900
C21 C22 1.504(9)
C21 H21A 0.9900
C21 H21B 0.9900
C22 H22A 0.9800
C22 H22B 0.9800
C22 H22C 0.9800
C23 Cl2 1.715(4)
C23 Cl1 1.746(4)
C23 Cl3 1.754(4)
C23 H23 1.0000
C24 Cl5 1.687(6)
C24 Cl4 1.713(6)
C24 Cl6 1.716(6)
C24 H24 1.0000
N1 H1N 0.84(3)
N2 C19B 1.67(2)
N2 H2N 0.78(4)
P1 Fe1 2.2879(8)
C20B C19B 1.43(3)
C20B C21B 1.67(3)
C20B H20C 0.9900
C20B H20D 0.9900
C19B H19C 0.9900
C19B H19D 0.9900
C21B C22B 1.44(4)
C21B H21C 0.9900
C21B H21D 0.9900
C22B H22D 0.9800
C22B H22E 0.9800
C22B H22F 0.9800

loop_
_geom_torsion_atom_site_label_1
_geom_torsion_atom_site_label_2
_geom_torsion_atom_site_label_3
_geom_torsion_atom_site_label_4
_geom_torsion
C7 C3 C4 C5 0.2(3)
Fe1 C3 C4 C5 61.3(2)
C7 C3 C4 Fe1 -61.1(2)
C3 C4 C5 C6 0.6(3)
Fe1 C4 C5 C6 61.0(2)
C3 C4 C5 Fe1 -60.4(2)
C4 C5 C6 C7 -1.2(3)
Fe1 C5 C6 C7 59.2(2)
C4 C5 C6 Fe1 -60.3(2)
C4 C3 C7 C6 -0.9(3)
Fe1 C3 C7 C6 -62.5(2)
C4 C3 C7 Fe1 61.6(2)
C5 C6 C7 C3 1.3(3)
Fe1 C6 C7 C3 61.6(2)
C5 C6 C7 Fe1 -60.3(2)
N1 C8 C9 C10 -89.8(3)
C8 C9 C10 P1 62.6(3)
N2 C19 C20 C21 160.8(5)
C19 C20 C21 C22 61.4(7)
N2 C1 N1 C8 173.6(3)
Fe1 C1 N1 C8 -0.2(4)
C9 C8 N1 C1 82.3(4)
N1 C1 N2 C19 -4.5(6)
Fe1 C1 N2 C19 169.8(5)
N1 C1 N2 C19B 8.5(12)
Fe1 C1 N2 C19B -177.2(12)
C20 C19 N2 C1 82.2(7)
C20 C19 N2 C19B 42(4)
C9 C10 P1 C11 178.9(2)
C9 C10 P1 C15 68.2(3)
C9 C10 P1 Fe1 -59.0(3)
C13 C11 P1 C10 -65.4(3)
C14 C11 P1 C10 171.3(2)
C12 C11 P1 C10 51.8(2)
C13 C11 P1 C15 42.9(3)
C14 C11 P1 C15 -80.4(2)
C12 C11 P1 C15 160.1(2)
C13 C11 P1 Fe1 174.2(2)
C14 C11 P1 Fe1 50.9(2)
C12 C11 P1 Fe1 -68.6(2)
C18 C15 P1 C10 -90.4(2)
C16 C15 P1 C10 28.2(2)
C17 C15 P1 C10 150.8(2)
C18 C15 P1 C11 163.7(2)
C16 C15 P1 C11 -77.7(2)
C17 C15 P1 C11 45.0(2)
C18 C15 P1 Fe1 33.8(2)
C16 C15 P1 Fe1 152.44(19)
C17 C15 P1 Fe1 -84.9(2)
O1 C2 Fe1 C1 -145(4)
O1 C2 Fe1 C3 -18(4)
O1 C2 Fe1 C7 -53(4)
O1 C2 Fe1 C4 16(4)
O1 C2 Fe1 C6 -57(4)
O1 C2 Fe1 C5 14(4)
O1 C2 Fe1 P1 120(4)
N1 C1 Fe1 C2 -147.4(3)
N2 C1 Fe1 C2 38.9(2)
N1 C1 Fe1 C3 121.0(3)
N2 C1 Fe1 C3 -52.7(3)
N1 C1 Fe1 C7 107.6(3)
N2 C1 Fe1 C7 -66.1(2)
N1 C1 Fe1 C4 69.9(4)
N2 C1 Fe1 C4 -103.7(3)
N1 C1 Fe1 C6 68.9(3)
N2 C1 Fe1 C6 -104.8(2)
N1 C1 Fe1 C5 44.5(3)
N2 C1 Fe1 C5 -129.2(2)
N1 C1 Fe1 P1 -57.4(3)
N2 C1 Fe1 P1 129.0(2)
C4 C3 Fe1 C2 124.0(2)
C7 C3 Fe1 C2 -117.3(2)
C4 C3 Fe1 C1 -140.36(19)
C7 C3 Fe1 C1 -21.6(3)
C4 C3 Fe1 C7 -118.7(3)
C7 C3 Fe1 C4 118.7(3)
C4 C3 Fe1 C6 -80.2(2)
C7 C3 Fe1 C6 38.48(19)
C4 C3 Fe1 C5 -37.93(19)
C7 C3 Fe1 C5 80.8(2)
C4 C3 Fe1 P1 37.2(2)
C7 C3 Fe1 P1 155.91(15)
C3 C7 Fe1 C2 66.7(2)
C6 C7 Fe1 C2 -176.52(19)
C3 C7 Fe1 C1 163.0(2)
C6 C7 Fe1 C1 -80.2(2)
C6 C7 Fe1 C3 116.8(3)
C3 C7 Fe1 C4 -37.2(2)
C6 C7 Fe1 C4 79.6(2)
C3 C7 Fe1 C6 -116.8(3)
C3 C7 Fe1 C5 -80.4(2)
C6 C7 Fe1 C5 36.33(19)
C3 C7 Fe1 P1 -88.0(4)
C6 C7 Fe1 P1 28.7(5)
C3 C4 Fe1 C2 -60.9(2)
C5 C4 Fe1 C2 -178.83(19)
C3 C4 Fe1 C1 79.6(3)
C5 C4 Fe1 C1 -38.4(3)
C5 C4 Fe1 C3 -117.9(3)
C3 C4 Fe1 C7 37.39(19)
C5 C4 Fe1 C7 -80.5(2)
C3 C4 Fe1 C6 80.7(2)
C5 C4 Fe1 C6 -37.17(19)
C3 C4 Fe1 C5 117.9(3)
C3 C4 Fe1 P1 -155.27(18)
C5 C4 Fe1 P1 86.82(19)
C5 C6 Fe1 C2 125.2(2)
C7 C6 Fe1 C2 5.7(3)
C5 C6 Fe1 C1 -142.5(2)
C7 C6 Fe1 C1 98.0(2)
C5 C6 Fe1 C3 81.1(2)
C7 C6 Fe1 C3 -38.4(2)
C5 C6 Fe1 C7 119.5(3)
C5 C6 Fe1 C4 38.08(19)
C7 C6 Fe1 C4 -81.4(2)
C7 C6 Fe1 C5 -119.5(3)
C5 C6 Fe1 P1 -51.1(2)
C7 C6 Fe1 P1 -170.56(16)
C6 C5 Fe1 C2 -115.9(3)
C4 C5 Fe1 C2 2.1(3)
C6 C5 Fe1 C1 41.6(2)
C4 C5 Fe1 C1 159.53(19)
C6 C5 Fe1 C3 -80.4(2)
C4 C5 Fe1 C3 37.6(2)
C6 C5 Fe1 C7 -37.20(19)
C4 C5 Fe1 C7 80.7(2)
C6 C5 Fe1 C4 -117.9(3)
C4 C5 Fe1 C6 117.9(3)
C6 C5 Fe1 P1 140.70(17)
C4 C5 Fe1 P1 -101.37(19)
C10 P1 Fe1 C2 159.42(14)
C11 P1 Fe1 C2 -86.86(14)
C15 P1 Fe1 C2 39.43(14)
C10 P1 Fe1 C1 63.50(13)
C11 P1 Fe1 C1 177.23(13)
C15 P1 Fe1 C1 -56.49(13)
C10 P1 Fe1 C3 -114.55(17)
C11 P1 Fe1 C3 -0.82(18)
C15 P1 Fe1 C3 125.47(17)
C10 P1 Fe1 C7 -44.9(4)
C11 P1 Fe1 C7 68.8(4)
C15 P1 Fe1 C7 -164.9(4)
C10 P1 Fe1 C4 -91.57(14)
C11 P1 Fe1 C4 22.15(14)
C15 P1 Fe1 C4 148.44(14)
C10 P1 Fe1 C6 -22.77(15)
C11 P1 Fe1 C6 90.96(15)
C15 P1 Fe1 C6 -142.76(15)
C10 P1 Fe1 C5 -51.92(14)
C11 P1 Fe1 C5 61.81(14)
C15 P1 Fe1 C5 -171.91(13)
C21B C20B C19B N2 167.7(18)
C1 N2 C19B C20B 168.3(14)
C19 N2 C19B C20B -45(3)
C19B C20B C21B C22B 47(3)
